data_7719004
loop_
_publ_author_name
'Gatto, Marco F.'
'Sangtarash, Sara'
'Jago, David'
'Abram, R. Tom'
'Barrett, Eleanor'
'Sil, Amit'
'Koutsantonis, George A.'
'Higgins, Simon J.'
'Robertson, Craig M.'
'Nichols, Richard J.'
'Sadeghi, Hatef'
'Vezzoli, Andrea'

_publ_section_title
;
 Metal ion independent conductance through bis-chelated metal complex
 molecular wires based on a bis(diphenylphosphino)aniline derivative
;
_journal_issue 19
_journal_name_full 'Dalton Transactions'
_journal_page_first 7874
_journal_page_last 7881
_journal_paper_doi 10.1039/D5DT00292C
_journal_volume 54
_journal_year 2025
_chemical_formula_moiety 'C62 H54 Cu N2 P4 S2, F6 P'
_chemical_formula_sum 'C62 H54 Cu F6 N2 P0.5 S7'
_chemical_formula_weight 1244.51
_space_group_crystal_system monoclinic
_space_group_IT_number 13
_space_group_name_Hall '-P 2yc'
_space_group_name_H-M_alt 'P 1 2/c 1'
_atom_sites_solution_hydrogens geom
_atom_sites_solution_primary dual
_audit_creation_date 2024-07-31
_audit_creation_method
;
Olex2 1.3
(compiled 2020.11.12 svn.r5f609507 for OlexSys, GUI svn.r6408)
;
_audit_update_record
;
2024-12-06 deposited with the CCDC.	2025-04-02 downloaded from the CCDC.
;
_cell_angle_alpha 90
_cell_angle_beta 107.028(4)
_cell_angle_gamma 90
_cell_formula_units_Z 2
_cell_length_a 12.2541(13)
_cell_length_b 13.7569(15)
_cell_length_c 20.607(2)
_cell_measurement_reflns_used 9905
_cell_measurement_temperature 199.99
_cell_measurement_theta_max 26.37
_cell_measurement_theta_min 2.27
_cell_volume 3321.6(6)
_computing_cell_refinement 'SAINT V8.38A (Bruker, 2018)'
_computing_data_reduction 'SAINT V8.38A (Bruker, 2018)'
_computing_molecular_graphics 'Olex2 1.3 (Dolomanov et al., 2009)'
_computing_publication_material 'Olex2 1.3 (Dolomanov et al., 2009)'
_computing_structure_refinement 'XL  (Sheldrick, 2008)'
_computing_structure_solution 'SHELXT 2014/5 (Sheldrick, 2014)'
_diffrn_ambient_temperature 199.99
_diffrn_measured_fraction_theta_full 0.999
_diffrn_measured_fraction_theta_max 0.979
_diffrn_measurement_device_type 'Bruker APEX-II CCD'
_diffrn_measurement_method '\f and \w scans'
_diffrn_radiation_type MoK\a
_diffrn_radiation_wavelength 0.71073
_diffrn_reflns_av_R_equivalents 0.1389
_diffrn_reflns_av_unetI/netI 0.0599
_diffrn_reflns_Laue_measured_fraction_full 0.999
_diffrn_reflns_Laue_measured_fraction_max 0.979
_diffrn_reflns_limit_h_max 15
_diffrn_reflns_limit_h_min -15
_diffrn_reflns_limit_k_max 17
_diffrn_reflns_limit_k_min -17
_diffrn_reflns_limit_l_max 25
_diffrn_reflns_limit_l_min -25
_diffrn_reflns_number 63228
_diffrn_reflns_point_group_measured_fraction_full 0.999
_diffrn_reflns_point_group_measured_fraction_max 0.979
_diffrn_reflns_theta_full 25.242
_diffrn_reflns_theta_max 26.742
_diffrn_reflns_theta_min 2.283
_diffrn_source_current 1.0
_diffrn_source_power 0.05
_diffrn_source_voltage 50.0
_diffrn_standards_number 0
_exptl_absorpt_coefficient_mu 0.614
_exptl_absorpt_correction_T_max 0.7454
_exptl_absorpt_correction_T_min 0.6317
_exptl_absorpt_correction_type multi-scan
_exptl_absorpt_process_details
;
SADABS-2016/2 (Bruker,2016/2) was used for absorption correction.
wR2(int) was 0.1154 before and 0.0728 after correction.
The Ratio of minimum to maximum transmission is 0.8475.
The \l/2 correction factor is Not present.
;
_exptl_crystal_colour orange
_exptl_crystal_colour_primary orange
_exptl_crystal_density_diffrn 1.244
_exptl_crystal_description needle
_exptl_crystal_F_000 1285
_exptl_crystal_size_max 0.32
_exptl_crystal_size_mid 0.02
_exptl_crystal_size_min 0.02
_refine_diff_density_max 1.159
_refine_diff_density_min -0.982
_refine_diff_density_rms 0.129
_refine_ls_extinction_method none
_refine_ls_goodness_of_fit_ref 1.120
_refine_ls_hydrogen_treatment constr
_refine_ls_matrix_type full
_refine_ls_number_parameters 354
_refine_ls_number_reflns 6934
_refine_ls_number_restraints 0
_refine_ls_restrained_S_all 1.120
_refine_ls_R_factor_all 0.1286
_refine_ls_R_factor_gt 0.1184
_refine_ls_shift/su_max 0.000
_refine_ls_shift/su_mean 0.000
_refine_ls_structure_factor_coef Fsqd
_refine_ls_weighting_details 'w=1/[\s^2^(Fo^2^)+(0.0001P)^2^+43.2457P] where P=(Fo^2^+2Fc^2^)/3'
_refine_ls_weighting_scheme calc
_refine_ls_wR_factor_gt 0.2396
_refine_ls_wR_factor_ref 0.2443
_reflns_Friedel_coverage 0.000
_reflns_number_gt 6083
_reflns_number_total 6934
_reflns_threshold_expression 'I > 2\s(I)'
_cod_data_source_file d5dt00292c2.cif
_cod_data_source_block final40s
_cod_original_formula_sum 'C62 H54 Cu F6 N2 P0.50 S7'
_cod_database_code 7719004
_shelx_shelxl_version_number 2018/3
_shelx_space_group_comment
;
The symmetry employed for this shelxl refinement is uniquely defined
by the following loop, which should always be used as a source of
symmetry information in preference to the above space-group names.
They are only intended as comments.
;
_shelx_estimated_absorpt_t_max 0.988
_shelx_estimated_absorpt_t_min 0.828
_olex2_refinement_description
;
1. Fixed Uiso
 At 1.2 times of:
  All C(H) groups
 At 1.5 times of:
  All C(H,H,H) groups
2.a Aromatic/amide H refined with riding coordinates:
 C009(H009), C00A(H00A), C00B(H00B), C00H(H00H), C00I(H00I), C00J(H00J),
 C00L(H00L), C00M(H00M), C00N(H00N), C00O(H00O), C00P(H00P), C00Q(H00Q),
 C00R(H00R), C00S(H00S), C00T(H00T), C00U(H00U), C00V(H00V), C00W(H00W),
 C00X(H00X), C010(H010), C011(H011), C014(H014), C015(H015), C016(H016)
2.b Idealised Me refined as rotating group:
 C013(H01A,H01B,H01C)
;
_smtbx_masks_void_probe_radius 1.2
_smtbx_masks_void_truncation_radius 1.2
_olex2_submission_special_instructions 'No special instructions were received'

loop_
_space_group_symop_operation_xyz
'x, y, z'
'-x, y, -z+1/2'
'-x, -y, -z'
'x, -y, z-1/2'

loop_
_atom_site_label
_atom_site_type_symbol
_atom_site_fract_x
_atom_site_fract_y
_atom_site_fract_z
_atom_site_U_iso_or_equiv
_atom_site_adp_type
_atom_site_occupancy
_atom_site_site_symmetry_order
_atom_site_calc_flag
_atom_site_refinement_flags_posn
_atom_site_refinement_flags_adp
_atom_site_refinement_flags_occupancy
_atom_site_disorder_assembly
_atom_site_disorder_group
Cu01 Cu 0.500000 0.74673(8) 0.750000 0.0216(3) Uani 1 2 d S T P . .
P2 P 0.64327(14) 0.80473(12) 0.71078(8) 0.0222(4) Uani 1 1 d . . . . .
P1 P 0.49372(14) 0.65793(12) 0.65458(8) 0.0203(4) Uani 1 1 d . . . . .
P004 P 1.000000 0.6041(2) 0.250000 0.0436(7) Uani 1 2 d S T P . .
S005 S 0.8527(2) 0.6449(2) 0.43675(11) 0.0549(7) Uani 1 1 d . . . . .
N007 N 0.6163(5) 0.7146(4) 0.6502(3) 0.0225(11) Uani 1 1 d . . . . .
C008 C 0.3840(5) 0.6736(5) 0.5745(3) 0.0224(13) Uani 1 1 d . . . . .
C009 C 0.6154(6) 0.4994(5) 0.7194(3) 0.0275(14) Uani 1 1 d . . . . .
H009 H 0.658691 0.547334 0.749161 0.033 Uiso 1 1 calc R U . . .
C00A C 0.4646(6) 0.4583(5) 0.6194(3) 0.0253(14) Uani 1 1 d . . . . .
H00A H 0.405050 0.476378 0.580158 0.030 Uiso 1 1 calc R U . . .
C00B C 0.6406(6) 0.4037(5) 0.7337(3) 0.0325(16) Uani 1 1 d . . . . .
H00B H 0.700447 0.385513 0.772731 0.039 Uiso 1 1 calc R U . . .
C00C C 0.6746(5) 0.6967(5) 0.5997(3) 0.0254(14) Uani 1 1 d . . . . .
C00D C 0.7908(5) 0.7918(5) 0.7620(3) 0.0254(14) Uani 1 1 d . . . . .
C00E C 0.5273(5) 0.5296(4) 0.6619(3) 0.0198(13) Uani 1 1 d . . . . .
C00F C 0.6367(6) 0.9207(5) 0.6665(4) 0.0297(15) Uani 1 1 d . . . . .
F00G F 1.0930(8) 0.6832(6) 0.2854(4) 0.113(3) Uani 1 1 d . . . . .
C00H C 0.3918(7) 0.6423(5) 0.5112(3) 0.0324(16) Uani 1 1 d . . . . .
H00H H 0.459502 0.611441 0.508259 0.039 Uiso 1 1 calc R U . . .
C00I C 0.5774(7) 0.3327(6) 0.6901(4) 0.0375(18) Uani 1 1 d . . . . .
H00I H 0.595045 0.265905 0.698964 0.045 Uiso 1 1 calc R U . . .
C00J C 0.8469(6) 0.7027(5) 0.7702(3) 0.0278(14) Uani 1 1 d . . . . .
H00J H 0.812389 0.649224 0.742634 0.033 Uiso 1 1 calc R U . . .
C00K C 0.7812(6) 0.6609(6) 0.4992(4) 0.0354(18) Uani 1 1 d . . . . .
C00L C 0.6698(6) 0.7664(6) 0.5485(3) 0.0301(15) Uani 1 1 d . . . . .
H00L H 0.629570 0.825713 0.547466 0.036 Uiso 1 1 calc R U . . .
C00M C 0.7323(6) 0.6112(5) 0.5993(3) 0.0287(15) Uani 1 1 d . . . . .
H00M H 0.734790 0.563933 0.633267 0.034 Uiso 1 1 calc R U . . .
C00N C 0.8428(7) 0.8682(6) 0.8037(5) 0.044(2) Uani 1 1 d . . . . .
H00N H 0.805882 0.929543 0.799794 0.053 Uiso 1 1 calc R U . . .
C00O C 0.2853(6) 0.7195(6) 0.5772(4) 0.0400(19) Uani 1 1 d . . . . .
H00O H 0.279242 0.742958 0.619362 0.048 Uiso 1 1 calc R U . . .
C00P C 0.4888(7) 0.3599(5) 0.6338(4) 0.0339(17) Uani 1 1 d . . . . .
H00P H 0.444336 0.311538 0.605030 0.041 Uiso 1 1 calc R U . . .
C00Q C 1.0029(7) 0.7697(6) 0.8573(4) 0.044(2) Uani 1 1 d . . . . .
H00Q H 1.076436 0.763187 0.889051 0.052 Uiso 1 1 calc R U . . .
C00R C 0.7247(6) 0.7471(6) 0.4998(3) 0.0327(16) Uani 1 1 d . . . . .
H00R H 0.723131 0.794465 0.465983 0.039 Uiso 1 1 calc R U . . .
C00S C 0.7873(7) 0.5921(6) 0.5503(4) 0.0348(17) Uani 1 1 d . . . . .
H00S H 0.828314 0.533174 0.551559 0.042 Uiso 1 1 calc R U . . .
C00T C 0.3024(7) 0.6559(6) 0.4533(4) 0.0365(18) Uani 1 1 d . . . . .
H00T H 0.309240 0.636129 0.410493 0.044 Uiso 1 1 calc R U . . .
C00U C 0.9502(7) 0.6911(6) 0.8171(4) 0.0372(17) Uani 1 1 d . . . . .
H00U H 0.986799 0.629536 0.822539 0.045 Uiso 1 1 calc R U . . .
C00V C 0.7310(9) 0.9621(7) 0.6530(5) 0.056(2) Uani 1 1 d . . . . .
H00V H 0.803934 0.932227 0.668627 0.068 Uiso 1 1 calc R U . . .
C00W C 0.2038(7) 0.6978(7) 0.4577(4) 0.046(2) Uani 1 1 d . . . . .
H00W H 0.140643 0.703757 0.418035 0.055 Uiso 1 1 calc R U . . .
C00X C 0.9458(8) 0.8552(7) 0.8497(5) 0.054(2) Uani 1 1 d . . . . .
H00X H 0.979622 0.908371 0.877838 0.065 Uiso 1 1 calc R U . . .
F00Y F 0.9102(6) 0.5260(5) 0.2190(7) 0.152(5) Uani 1 1 d . . . . .
C010 C 0.1947(8) 0.7315(8) 0.5186(4) 0.054(2) Uani 1 1 d . . . . .
H010 H 0.126775 0.762958 0.520734 0.065 Uiso 1 1 calc R U . . .
C011 C 0.5349(9) 0.9652(7) 0.6437(5) 0.057(2) Uani 1 1 d . . . . .
H011 H 0.471249 0.937327 0.654287 0.068 Uiso 1 1 calc R U . . .
F012 F 0.9547(9) 0.6141(11) 0.3114(4) 0.174(6) Uani 1 1 d . . . . .
C013 C 0.8597(9) 0.5149(9) 0.4284(5) 0.071(3) Uani 1 1 d . . . . .
H01A H 0.882953 0.499212 0.387992 0.106 Uiso 1 1 calc R U . . .
H01B H 0.784492 0.486620 0.424008 0.106 Uiso 1 1 calc R U . . .
H01C H 0.915524 0.488115 0.468718 0.106 Uiso 1 1 calc R U . . .
C014 C 0.6149(13) 1.0924(8) 0.5936(7) 0.087(4) Uani 1 1 d . . . . .
H014 H 0.607868 1.152381 0.569895 0.104 Uiso 1 1 calc R U . . .
C015 C 0.7165(11) 1.0499(8) 0.6153(6) 0.080(4) Uani 1 1 d . . . . .
H015 H 0.780289 1.078794 0.605479 0.097 Uiso 1 1 calc R U . . .
C016 C 0.5180(11) 1.0507(8) 0.6051(7) 0.087(4) Uani 1 1 d . . . . .
H016 H 0.444449 1.078876 0.587511 0.104 Uiso 1 1 calc R U . . .

loop_
_atom_site_aniso_label
_atom_site_aniso_U_11
_atom_site_aniso_U_22
_atom_site_aniso_U_33
_atom_site_aniso_U_23
_atom_site_aniso_U_13
_atom_site_aniso_U_12
Cu01 0.0221(6) 0.0255(6) 0.0169(5) 0.000 0.0054(4) 0.000
P2 0.0210(8) 0.0244(8) 0.0205(8) 0.0006(7) 0.0048(6) -0.0012(7)
P1 0.0189(8) 0.0256(8) 0.0153(7) 0.0011(6) 0.0034(6) -0.0021(6)
P004 0.0503(19) 0.0465(18) 0.0418(17) 0.000 0.0257(15) 0.000
S005 0.0584(14) 0.0818(17) 0.0366(11) -0.0081(11) 0.0326(11) -0.0233(13)
N007 0.025(3) 0.023(3) 0.021(3) -0.003(2) 0.008(2) -0.003(2)
C008 0.021(3) 0.026(3) 0.015(3) 0.001(2) -0.003(2) -0.003(3)
C009 0.030(4) 0.029(3) 0.022(3) -0.001(3) 0.006(3) -0.005(3)
C00A 0.026(3) 0.029(3) 0.018(3) -0.003(3) 0.003(3) -0.001(3)
C00B 0.036(4) 0.039(4) 0.021(3) 0.012(3) 0.007(3) 0.007(3)
C00C 0.021(3) 0.040(4) 0.013(3) -0.001(3) 0.001(2) -0.007(3)
C00D 0.012(3) 0.039(4) 0.019(3) 0.000(3) -0.005(2) 0.003(3)
C00E 0.026(3) 0.020(3) 0.017(3) -0.003(2) 0.013(3) -0.004(2)
C00F 0.037(4) 0.019(3) 0.031(4) 0.010(3) 0.006(3) -0.002(3)
F00G 0.158(8) 0.083(5) 0.081(5) -0.017(4) 0.006(5) -0.031(5)
C00H 0.047(4) 0.032(4) 0.018(3) -0.002(3) 0.011(3) -0.005(3)
C00I 0.051(5) 0.028(4) 0.037(4) 0.000(3) 0.019(4) 0.010(3)
C00J 0.022(3) 0.037(4) 0.023(3) -0.003(3) 0.003(3) 0.001(3)
C00K 0.022(4) 0.057(5) 0.026(4) -0.001(3) 0.006(3) -0.021(3)
C00L 0.024(3) 0.041(4) 0.022(3) 0.003(3) 0.002(3) 0.001(3)
C00M 0.039(4) 0.025(3) 0.027(3) 0.000(3) 0.019(3) -0.012(3)
C00N 0.037(4) 0.026(4) 0.063(6) -0.005(4) 0.002(4) -0.001(3)
C00O 0.032(4) 0.054(5) 0.029(4) -0.010(4) 0.000(3) 0.005(4)
C00P 0.044(4) 0.030(4) 0.029(4) -0.009(3) 0.011(3) -0.004(3)
C00Q 0.029(4) 0.053(5) 0.041(4) -0.001(4) -0.003(3) 0.003(4)
C00R 0.027(4) 0.051(4) 0.020(3) 0.003(3) 0.007(3) -0.008(3)
C00S 0.037(4) 0.040(4) 0.033(4) -0.007(3) 0.018(3) -0.014(3)
C00T 0.043(5) 0.040(4) 0.018(3) 0.001(3) -0.003(3) -0.010(3)
C00U 0.038(4) 0.040(4) 0.037(4) 0.005(3) 0.017(3) 0.010(3)
C00V 0.059(6) 0.048(5) 0.067(6) 0.023(5) 0.026(5) -0.005(4)
C00W 0.039(5) 0.060(5) 0.027(4) 0.006(4) -0.009(3) 0.011(4)
C00X 0.046(5) 0.038(5) 0.062(6) -0.011(4) -0.010(4) -0.003(4)
F00Y 0.043(4) 0.061(5) 0.315(14) -0.039(7) -0.004(6) -0.012(3)
C010 0.035(5) 0.076(7) 0.043(5) 0.003(5) -0.002(4) 0.020(5)
C011 0.054(6) 0.041(5) 0.074(7) 0.012(5) 0.018(5) 0.010(4)
F012 0.159(9) 0.309(16) 0.081(6) 0.013(8) 0.078(6) 0.083(10)
C013 0.061(7) 0.111(10) 0.051(6) -0.013(6) 0.034(5) 0.010(6)
C014 0.130(12) 0.040(6) 0.089(9) 0.033(6) 0.029(8) -0.001(7)
C015 0.085(9) 0.064(7) 0.096(9) 0.050(7) 0.033(7) -0.015(6)
C016 0.082(8) 0.056(7) 0.118(11) 0.056(7) 0.024(8) 0.019(6)

loop_
_atom_type_symbol
_atom_type_description
_atom_type_scat_dispersion_real
_atom_type_scat_dispersion_imag
_atom_type_scat_source
C C 0.0033 0.0016 'International Tables Vol C Tables 4.2.6.8 and 6.1.1.4'
H H 0.0000 0.0000 'International Tables Vol C Tables 4.2.6.8 and 6.1.1.4'
Cu Cu 0.3201 1.2651 'International Tables Vol C Tables 4.2.6.8 and 6.1.1.4'
F F 0.0171 0.0103 'International Tables Vol C Tables 4.2.6.8 and 6.1.1.4'
N N 0.0061 0.0033 'International Tables Vol C Tables 4.2.6.8 and 6.1.1.4'
S S 0.1246 0.1234 'International Tables Vol C Tables 4.2.6.8 and 6.1.1.4'
P P 0.1023 0.0942 'International Tables Vol C Tables 4.2.6.8 and 6.1.1.4'

loop_
_geom_angle_atom_site_label_1
_geom_angle_atom_site_label_2
_geom_angle_atom_site_label_3
_geom_angle
_geom_angle_site_symmetry_1
_geom_angle_site_symmetry_3
_geom_angle_publ_flag
P2 Cu01 P2 139.05(10) 2_656 . ?
P2 Cu01 P1 73.68(6) . . ?
P2 Cu01 P1 73.69(6) 2_656 2_656 ?
P2 Cu01 P1 130.77(6) 2_656 . ?
P2 Cu01 P1 130.77(6) . 2_656 ?
P1 Cu01 P1 115.74(9) . 2_656 ?
N007 P2 Cu01 90.05(19) . . ?
N007 P2 C00D 107.4(3) . . ?
N007 P2 C00F 107.2(3) . . ?
C00D P2 Cu01 119.9(2) . . ?
C00D P2 C00F 105.5(3) . . ?
C00F P2 Cu01 123.8(3) . . ?
N007 P1 Cu01 89.62(18) . . ?
N007 P1 C008 109.0(3) . . ?
N007 P1 C00E 105.5(3) . . ?
C008 P1 Cu01 123.1(2) . . ?
C00E P1 Cu01 119.8(2) . . ?
C00E P1 C008 106.4(3) . . ?
F00G P004 F00G 93.7(7) 2_755 . ?
F00Y P004 F00G 87.6(4) . 2_755 ?
F00Y P004 F00G 87.6(4) 2_755 . ?
F00Y P004 F00G 177.4(6) 2_755 2_755 ?
F00Y P004 F00G 177.4(6) . . ?
F00Y P004 F00Y 91.2(6) 2_755 . ?
F012 P004 F00G 86.8(6) 2_755 2_755 ?
F012 P004 F00G 86.7(6) . . ?
F012 P004 F00G 86.2(5) . 2_755 ?
F012 P004 F00G 86.2(5) 2_755 . ?
F012 P004 F00Y 96.2(7) 2_755 . ?
F012 P004 F00Y 91.0(7) 2_755 2_755 ?
F012 P004 F00Y 91.0(7) . . ?
F012 P004 F00Y 96.2(7) . 2_755 ?
F012 P004 F012 169.7(12) . 2_755 ?
C00K S005 C013 103.9(4) . . ?
P1 N007 P2 105.9(3) . . ?
C00C N007 P2 127.9(4) . . ?
C00C N007 P1 125.8(4) . . ?
C00H C008 P1 125.2(5) . . ?
C00O C008 P1 116.4(5) . . ?
C00O C008 C00H 118.4(6) . . ?
C00B C009 H009 118.9 . . ?
C00B C009 C00E 122.3(6) . . ?
C00E C009 H009 118.9 . . ?
C00E C00A H00A 119.8 . . ?
C00E C00A C00P 120.4(6) . . ?
C00P C00A H00A 119.8 . . ?
C009 C00B H00B 120.4 . . ?
C009 C00B C00I 119.2(7) . . ?
C00I C00B H00B 120.4 . . ?
C00L C00C N007 120.0(6) . . ?
C00M C00C N007 121.0(6) . . ?
C00M C00C C00L 119.0(6) . . ?
C00J C00D P2 121.9(5) . . ?
C00J C00D C00N 118.1(6) . . ?
C00N C00D P2 119.0(5) . . ?
C009 C00E P1 117.2(5) . . ?
C00A C00E P1 124.5(5) . . ?
C00A C00E C009 117.9(6) . . ?
C00V C00F P2 122.7(6) . . ?
C011 C00F P2 118.2(6) . . ?
C011 C00F C00V 119.0(8) . . ?
C008 C00H H00H 119.6 . . ?
C00T C00H C008 120.8(7) . . ?
C00T C00H H00H 119.6 . . ?
C00B C00I H00I 120.0 . . ?
C00P C00I C00B 120.0(7) . . ?
C00P C00I H00I 120.0 . . ?
C00D C00J H00J 119.5 . . ?
C00U C00J C00D 120.9(7) . . ?
C00U C00J H00J 119.5 . . ?
C00R C00K S005 118.1(6) . . ?
C00R C00K C00S 119.5(7) . . ?
C00S C00K S005 122.3(7) . . ?
C00C C00L H00L 120.4 . . ?
C00R C00L C00C 119.1(7) . . ?
C00R C00L H00L 120.4 . . ?
C00C C00M H00M 119.1 . . ?
C00C C00M C00S 121.7(7) . . ?
C00S C00M H00M 119.1 . . ?
C00D C00N H00N 120.0 . . ?
C00X C00N C00D 120.0(7) . . ?
C00X C00N H00N 120.0 . . ?
C008 C00O H00O 119.8 . . ?
C008 C00O C010 120.5(7) . . ?
C010 C00O H00O 119.8 . . ?
C00A C00P H00P 119.9 . . ?
C00I C00P C00A 120.2(7) . . ?
C00I C00P H00P 119.9 . . ?
C00U C00Q H00Q 121.0 . . ?
C00X C00Q H00Q 121.0 . . ?
C00X C00Q C00U 117.9(7) . . ?
C00K C00R C00L 121.6(7) . . ?
C00K C00R H00R 119.2 . . ?
C00L C00R H00R 119.2 . . ?
C00K C00S H00S 120.5 . . ?
C00M C00S C00K 119.1(8) . . ?
C00M C00S H00S 120.5 . . ?
C00H C00T H00T 120.2 . . ?
C00W C00T C00H 119.7(7) . . ?
C00W C00T H00T 120.2 . . ?
C00J C00U C00Q 120.2(7) . . ?
C00J C00U H00U 119.9 . . ?
C00Q C00U H00U 119.9 . . ?
C00F C00V H00V 120.6 . . ?
C00F C00V C015 118.7(10) . . ?
C015 C00V H00V 120.6 . . ?
C00T C00W H00W 119.6 . . ?
C010 C00W C00T 120.9(7) . . ?
C010 C00W H00W 119.6 . . ?
C00N C00X C00Q 122.8(8) . . ?
C00N C00X H00X 118.6 . . ?
C00Q C00X H00X 118.6 . . ?
C00O C010 H010 120.2 . . ?
C00W C010 C00O 119.7(8) . . ?
C00W C010 H010 120.2 . . ?
C00F C011 H011 118.4 . . ?
C00F C011 C016 123.2(10) . . ?
C016 C011 H011 118.4 . . ?
S005 C013 H01A 109.5 . . ?
S005 C013 H01B 109.5 . . ?
S005 C013 H01C 109.5 . . ?
H01A C013 H01B 109.5 . . ?
H01A C013 H01C 109.5 . . ?
H01B C013 H01C 109.5 . . ?
C015 C014 H014 119.3 . . ?
C015 C014 C016 121.4(10) . . ?
C016 C014 H014 119.3 . . ?
C00V C015 H015 119.5 . . ?
C014 C015 C00V 120.9(10) . . ?
C014 C015 H015 119.5 . . ?
C011 C016 C014 116.7(11) . . ?
C011 C016 H016 121.7 . . ?
C014 C016 H016 121.7 . . ?

loop_
_geom_bond_atom_site_label_1
_geom_bond_atom_site_label_2
_geom_bond_distance
_geom_bond_site_symmetry_2
_geom_bond_publ_flag
Cu01 P2 2.2809(17) 2_656 ?
Cu01 P2 2.2810(17) . ?
Cu01 P1 2.2969(17) . ?
Cu01 P1 2.2970(17) 2_656 ?
P2 N007 1.722(5) . ?
P2 C00D 1.816(6) . ?
P2 C00F 1.828(7) . ?
P1 N007 1.718(6) . ?
P1 C008 1.810(6) . ?
P1 C00E 1.809(6) . ?
P004 F00G 1.590(8) . ?
P004 F00G 1.590(8) 2_755 ?
P004 F00Y 1.537(7) 2_755 ?
P004 F00Y 1.537(7) . ?
P004 F012 1.530(7) 2_755 ?
P004 F012 1.530(7) . ?
S005 C00K 1.770(8) . ?
S005 C013 1.802(13) . ?
N007 C00C 1.445(8) . ?
C008 C00H 1.404(9) . ?
C008 C00O 1.379(10) . ?
C009 H009 0.9500 . ?
C009 C00B 1.365(10) . ?
C009 C00E 1.411(9) . ?
C00A H00A 0.9500 . ?
C00A C00E 1.388(9) . ?
C00A C00P 1.398(10) . ?
C00B H00B 0.9500 . ?
C00B C00I 1.397(11) . ?
C00C C00L 1.414(9) . ?
C00C C00M 1.374(10) . ?
C00D C00J 1.391(10) . ?
C00D C00N 1.387(10) . ?
C00F C00V 1.388(11) . ?
C00F C011 1.345(12) . ?
C00H H00H 0.9500 . ?
C00H C00T 1.375(10) . ?
C00I H00I 0.9500 . ?
C00I C00P 1.388(11) . ?
C00J H00J 0.9500 . ?
C00J C00U 1.358(10) . ?
C00K C00R 1.375(11) . ?
C00K C00S 1.402(11) . ?
C00L H00L 0.9500 . ?
C00L C00R 1.389(10) . ?
C00M H00M 0.9500 . ?
C00M C00S 1.392(9) . ?
C00N H00N 0.9500 . ?
C00N C00X 1.350(12) . ?
C00O H00O 0.9500 . ?
C00O C010 1.391(11) . ?
C00P H00P 0.9500 . ?
C00Q H00Q 0.9500 . ?
C00Q C00U 1.400(12) . ?
C00Q C00X 1.355(12) . ?
C00R H00R 0.9500 . ?
C00S H00S 0.9500 . ?
C00T H00T 0.9500 . ?
C00T C00W 1.366(12) . ?
C00U H00U 0.9500 . ?
C00V H00V 0.9500 . ?
C00V C015 1.418(12) . ?
C00W H00W 0.9500 . ?
C00W C010 1.374(12) . ?
C00X H00X 0.9500 . ?
C010 H010 0.9500 . ?
C011 H011 0.9500 . ?
C011 C016 1.400(13) . ?
C013 H01A 0.9800 . ?
C013 H01B 0.9800 . ?
C013 H01C 0.9800 . ?
C014 H014 0.9500 . ?
C014 C015 1.329(17) . ?
C014 C016 1.400(17) . ?
C015 H015 0.9500 . ?
C016 H016 0.9500 . ?

loop_
_geom_torsion_atom_site_label_1
_geom_torsion_atom_site_label_2
_geom_torsion_atom_site_label_3
_geom_torsion_atom_site_label_4
_geom_torsion
_geom_torsion_site_symmetry_1
_geom_torsion_site_symmetry_2
_geom_torsion_site_symmetry_3
_geom_torsion_site_symmetry_4
_geom_torsion_publ_flag
Cu01 P2 N007 P1 7.7(3) . . . . ?
Cu01 P2 N007 C00C -179.4(5) . . . . ?
Cu01 P2 C00D C00J 73.4(6) . . . . ?
Cu01 P2 C00D C00N -95.0(6) . . . . ?
Cu01 P2 C00F C00V 169.1(6) . . . . ?
Cu01 P2 C00F C011 -13.8(8) . . . . ?
Cu01 P1 N007 P2 -7.6(3) . . . . ?
Cu01 P1 N007 C00C 179.3(5) . . . . ?
Cu01 P1 C008 C00H 161.7(5) . . . . ?
Cu01 P1 C008 C00O -18.9(7) . . . . ?
Cu01 P1 C00E C009 -37.2(6) . . . . ?
Cu01 P1 C00E C00A 135.4(5) . . . . ?
P2 N007 C00C C00L -64.3(8) . . . . ?
P2 N007 C00C C00M 117.8(7) . . . . ?
P2 C00D C00J C00U -169.2(6) . . . . ?
P2 C00D C00N C00X 169.9(8) . . . . ?
P2 C00F C00V C015 176.9(8) . . . . ?
P2 C00F C011 C016 -175.5(10) . . . . ?
P1 N007 C00C C00L 107.2(7) . . . . ?
P1 N007 C00C C00M -70.7(8) . . . . ?
P1 C008 C00H C00T 178.5(6) . . . . ?
P1 C008 C00O C010 -177.6(7) . . . . ?
S005 C00K C00R C00L -177.8(5) . . . . ?
S005 C00K C00S C00M 177.6(5) . . . . ?
N007 P2 C00D C00J -27.0(6) . . . . ?
N007 P2 C00D C00N 164.6(6) . . . . ?
N007 P2 C00F C00V -88.9(8) . . . . ?
N007 P2 C00F C011 88.2(7) . . . . ?
N007 P1 C008 C00H 59.2(7) . . . . ?
N007 P1 C008 C00O -121.3(6) . . . . ?
N007 P1 C00E C009 61.4(5) . . . . ?
N007 P1 C00E C00A -125.9(5) . . . . ?
N007 C00C C00L C00R -178.8(6) . . . . ?
N007 C00C C00M C00S 178.8(6) . . . . ?
C008 P1 N007 P2 117.5(3) . . . . ?
C008 P1 N007 C00C -55.6(6) . . . . ?
C008 P1 C00E C009 177.1(5) . . . . ?
C008 P1 C00E C00A -10.3(6) . . . . ?
C008 C00H C00T C00W -1.8(12) . . . . ?
C008 C00O C010 C00W -0.2(15) . . . . ?
C009 C00B C00I C00P -1.2(11) . . . . ?
C00B C009 C00E P1 173.5(6) . . . . ?
C00B C009 C00E C00A 0.4(10) . . . . ?
C00B C00I C00P C00A 1.9(11) . . . . ?
C00C C00L C00R C00K 1.5(10) . . . . ?
C00C C00M C00S C00K -1.6(11) . . . . ?
C00D P2 N007 P1 129.2(3) . . . . ?
C00D P2 N007 C00C -58.0(6) . . . . ?
C00D P2 C00F C00V 25.3(8) . . . . ?
C00D P2 C00F C011 -157.6(7) . . . . ?
C00D C00J C00U C00Q -1.0(11) . . . . ?
C00D C00N C00X C00Q 0.4(16) . . . . ?
C00E P1 N007 P2 -128.6(3) . . . . ?
C00E P1 N007 C00C 58.4(6) . . . . ?
C00E P1 C008 C00H -54.1(6) . . . . ?
C00E P1 C008 C00O 125.4(6) . . . . ?
C00E C009 C00B C00I 0.0(11) . . . . ?
C00E C00A C00P C00I -1.5(11) . . . . ?
C00F P2 N007 P1 -117.9(3) . . . . ?
C00F P2 N007 C00C 54.9(6) . . . . ?
C00F P2 C00D C00J -141.1(6) . . . . ?
C00F P2 C00D C00N 50.5(7) . . . . ?
C00F C00V C015 C014 0.4(19) . . . . ?
C00F C011 C016 C014 -3.4(19) . . . . ?
C00H C008 C00O C010 1.9(12) . . . . ?
C00H C00T C00W C010 3.5(14) . . . . ?
C00J C00D C00N C00X 1.1(13) . . . . ?
C00L C00C C00M C00S 0.9(10) . . . . ?
C00M C00C C00L C00R -0.8(10) . . . . ?
C00N C00D C00J C00U -0.8(11) . . . . ?
C00O C008 C00H C00T -0.9(11) . . . . ?
C00P C00A C00E P1 -172.2(5) . . . . ?
C00P C00A C00E C009 0.4(9) . . . . ?
C00R C00K C00S C00M 2.2(10) . . . . ?
C00S C00K C00R C00L -2.2(11) . . . . ?
C00T C00W C010 C00O -2.6(15) . . . . ?
C00U C00Q C00X C00N -2.1(15) . . . . ?
C00V C00F C011 C016 1.8(16) . . . . ?
C00X C00Q C00U C00J 2.5(13) . . . . ?
C011 C00F C00V C015 -0.2(15) . . . . ?
C013 S005 C00K C00R -156.0(6) . . . . ?
C013 S005 C00K C00S 28.6(7) . . . . ?
C015 C014 C016 C011 4(2) . . . . ?
C016 C014 C015 C00V -2(2) . . . . ?

loop_
_smtbx_masks_void_nr
_smtbx_masks_void_average_x
_smtbx_masks_void_average_y
_smtbx_masks_void_average_z
_smtbx_masks_void_volume
_smtbx_masks_void_count_electrons
_smtbx_masks_void_content
1 0.473 0.000 -0.556 712.5 306.3 ?
